data_2012687
loop_
_publ_author_name
'Jones, Peter G.'
'Hillmer, J\"org'
'Hopf, Henning'

_publ_section_title
;
 Three isomeric bis(methoxycarbonyl)[2.2]paracyclophanes
;
_journal_issue 5
_journal_name_full 'Acta Crystallographica Section C'
_journal_page_first o301
_journal_page_last o304
_journal_paper_doi 10.1107/S0108270102005140
_journal_volume 58
_journal_year 2002
_chemical_formula_moiety 'C20 H20 O4'
_chemical_formula_sum 'C20 H20 O4'
_chemical_formula_weight 324.36
_chemical_name_systematic
;
4,12-bis(methoxycarbonyl)[2.2]paracyclophane
;
_space_group_IT_number 14
_symmetry_cell_setting monoclinic
_symmetry_space_group_name_Hall '-P 2ybc'
_symmetry_space_group_name_H-M 'P 1 21/c 1'
_atom_sites_solution_hydrogens geom
_atom_sites_solution_primary direct
_atom_sites_solution_secondary difmap
_audit_creation_method SHELXL97
_cell_angle_alpha 90
_cell_angle_beta 91.90(2)
_cell_angle_gamma 90
_cell_formula_units_Z 2
_cell_length_a 8.699(2)
_cell_length_b 11.790(3)
_cell_length_c 7.628(2)
_cell_measurement_reflns_used 50
_cell_measurement_temperature 178(2)
_cell_measurement_theta_max 12
_cell_measurement_theta_min 10
_cell_volume 781.9(3)
_computing_cell_refinement 'P3 Software'
_computing_data_collection 'P3 Software (Nicolet, 1987)'
_computing_data_reduction 'XDISK (Nicolet, 1987)'
_computing_molecular_graphics 'XP (Siemens, 1994)'
_computing_publication_material SHELXL97
_computing_structure_refinement 'SHELXL97 (Sheldrick, 1997)'
_computing_structure_solution 'SHELXS97 (Sheldrick, 1990)'
_diffrn_ambient_temperature 178(2)
_diffrn_measured_fraction_theta_full 0.999
_diffrn_measured_fraction_theta_max 0.999
_diffrn_measurement_device_type 'Nicolet R3'
_diffrn_measurement_method \w
_diffrn_radiation_monochromator graphite
_diffrn_radiation_source 'fine-focus sealed tube'
_diffrn_radiation_type MoK\a
_diffrn_radiation_wavelength 0.71073
_diffrn_reflns_av_R_equivalents 0.016
_diffrn_reflns_av_sigmaI/netI 0.026
_diffrn_reflns_limit_h_max 11
_diffrn_reflns_limit_h_min -11
_diffrn_reflns_limit_k_max 0
_diffrn_reflns_limit_k_min -15
_diffrn_reflns_limit_l_max 9
_diffrn_reflns_limit_l_min -9
_diffrn_reflns_number 2989
_diffrn_reflns_theta_full 27.49
_diffrn_reflns_theta_max 27.49
_diffrn_reflns_theta_min 3.18
_diffrn_standards_decay_% 0
_diffrn_standards_interval_count 147
_diffrn_standards_number 3
_exptl_absorpt_coefficient_mu 0.095
_exptl_absorpt_correction_type none
_exptl_crystal_colour colourless
_exptl_crystal_density_diffrn 1.378
_exptl_crystal_density_meas ?
_exptl_crystal_density_method 'not measured'
_exptl_crystal_description tablet
_exptl_crystal_F_000 344
_exptl_crystal_size_max 0.7
_exptl_crystal_size_mid 0.4
_exptl_crystal_size_min 0.2
_refine_diff_density_max 0.27
_refine_diff_density_min -0.24
_refine_ls_extinction_method none
_refine_ls_goodness_of_fit_ref 1.059
_refine_ls_hydrogen_treatment constr
_refine_ls_matrix_type full
_refine_ls_number_parameters 110
_refine_ls_number_reflns 1789
_refine_ls_number_restraints 0
_refine_ls_restrained_S_all 1.059
_refine_ls_R_factor_all 0.062
_refine_ls_R_factor_gt 0.045
_refine_ls_shift/su_max 0.002
_refine_ls_shift/su_mean 0.000
_refine_ls_structure_factor_coef Fsqd
_refine_ls_weighting_details 'calc w = 1/[\s^2^(Fo^2^)+(0.064P)^2^+0.341P] where P=(Fo^2^+2Fc^2^)/3'
_refine_ls_weighting_scheme calc
_refine_ls_wR_factor_gt 0.116
_refine_ls_wR_factor_ref 0.131
_reflns_number_gt 1390
_reflns_number_total 1789
_reflns_threshold_expression I>2\s(I)
_cod_data_source_file bm1493.cif
_cod_data_source_block IVd
_cod_depositor_comments
;
The following automatic conversions were performed:

'_exptl_crystal_density_meas' value 'not measured' was changed to '?'
- the value is perceived as not measured.

Automatic conversion script
Id: cif_fix_values 3008 2015-01-20 13:52:24Z robertas 
;
_cod_original_sg_symbol_H-M 'P 21/c'
_cod_database_code 2012687
_cod_database_fobs_code 2012687

loop_
_symmetry_equiv_pos_as_xyz
'x, y, z'
'-x, y+1/2, -z+1/2'
'-x, -y, -z'
'x, -y-1/2, z-1/2'

loop_
_atom_site_label
_atom_site_fract_x
_atom_site_fract_y
_atom_site_fract_z
_atom_site_U_iso_or_equiv
_atom_site_adp_type
_atom_site_calc_flag
_atom_site_refinement_flags
_atom_site_occupancy
_atom_site_disorder_assembly
_atom_site_disorder_group
_atom_site_type_symbol
C1 0.74393(18) 0.64368(14) 0.3711(2) 0.0283(4) Uani d . 1 . . C
H1A 0.8518 0.6268 0.4077 0.034 Uiso calc R 1 . . H
H1B 0.7392 0.7236 0.3316 0.034 Uiso calc R 1 . . H
C2 0.30567(19) 0.43655(14) 0.7880(2) 0.0297(4) Uani d . 1 . . C
H2A 0.2129 0.4734 0.8337 0.036 Uiso calc R 1 . . H
H2B 0.3528 0.3900 0.8834 0.036 Uiso calc R 1 . . H
C3 0.41881(18) 0.52714(13) 0.7357(2) 0.0255(3) Uani d . 1 . . C
C4 0.38195(17) 0.62310(13) 0.6326(2) 0.0242(3) Uani d . 1 . . C
C5 0.49389(18) 0.67294(13) 0.5290(2) 0.0247(3) Uani d . 1 . . C
H5 0.4679 0.7374 0.4594 0.030 Uiso calc R 1 . . H
C6 0.64258(17) 0.62919(12) 0.5270(2) 0.0240(3) Uani d . 1 . . C
C7 0.68551(18) 0.55385(13) 0.6608(2) 0.0263(3) Uani d . 1 . . C
H7 0.7911 0.5364 0.6819 0.032 Uiso calc R 1 . . H
C8 0.57554(18) 0.50420(13) 0.7634(2) 0.0271(4) Uani d . 1 . . C
H8 0.6072 0.4535 0.8544 0.032 Uiso calc R 1 . . H
C9 0.22073(18) 0.66526(14) 0.6167(2) 0.0277(4) Uani d . 1 . . C
C10 0.0661(2) 0.82925(16) 0.5719(3) 0.0384(4) Uani d . 1 . . C
H10A 0.0088 0.8051 0.4655 0.046 Uiso calc R 1 . . H
H10B 0.0778 0.9119 0.5710 0.046 Uiso calc R 1 . . H
H10C 0.0098 0.8064 0.6753 0.046 Uiso calc R 1 . . H
O1 0.10599(14) 0.61052(11) 0.6380(2) 0.0470(4) Uani d . 1 . . O
O2 0.21601(13) 0.77660(10) 0.57744(18) 0.0362(3) Uani d . 1 . . O

loop_
_atom_site_aniso_label
_atom_site_aniso_U_11
_atom_site_aniso_U_22
_atom_site_aniso_U_33
_atom_site_aniso_U_12
_atom_site_aniso_U_13
_atom_site_aniso_U_23
C1 0.0257(7) 0.0258(8) 0.0334(9) -0.0040(6) 0.0033(6) 0.0025(6)
C2 0.0335(8) 0.0266(8) 0.0295(8) -0.0010(6) 0.0076(7) 0.0019(7)
C3 0.0302(8) 0.0255(8) 0.0210(7) -0.0025(6) 0.0041(6) -0.0042(6)
C4 0.0255(7) 0.0223(7) 0.0248(8) -0.0001(6) 0.0008(6) -0.0053(6)
C5 0.0275(7) 0.0198(7) 0.0267(8) -0.0010(6) -0.0016(6) -0.0019(6)
C6 0.0237(7) 0.0207(7) 0.0274(8) -0.0042(6) -0.0009(6) -0.0043(6)
C7 0.0250(7) 0.0260(8) 0.0276(8) -0.0007(6) -0.0036(6) -0.0051(6)
C8 0.0326(8) 0.0262(8) 0.0223(8) 0.0015(6) -0.0025(6) -0.0018(6)
C9 0.0272(8) 0.0256(8) 0.0302(8) 0.0004(6) 0.0031(6) -0.0046(6)
C10 0.0310(9) 0.0329(9) 0.0516(11) 0.0085(7) 0.0052(8) -0.0002(8)
O1 0.0272(6) 0.0337(7) 0.0804(11) -0.0022(5) 0.0050(6) 0.0044(7)
O2 0.0268(6) 0.0263(6) 0.0560(8) 0.0043(5) 0.0053(5) 0.0018(5)

loop_
_atom_type_symbol
_atom_type_description
_atom_type_scat_dispersion_real
_atom_type_scat_dispersion_imag
_atom_type_scat_source
C C 0.0033 0.0016 'International Tables Vol C Tables 4.2.6.8 and 6.1.1.4'
H H 0.0000 0.0000 'International Tables Vol C Tables 4.2.6.8 and 6.1.1.4'
O O 0.0106 0.0060 'International Tables Vol C Tables 4.2.6.8 and 6.1.1.4'

loop_
_geom_angle_atom_site_label_1
_geom_angle_atom_site_label_2
_geom_angle_atom_site_label_3
_geom_angle_site_symmetry_1
_geom_angle_site_symmetry_3
_geom_angle
_geom_angle_publ_flag
C6 C1 C2 . 3_666 112.51(12) n
C3 C2 C1 . 3_666 112.44(13) n
C4 C3 C8 . . 116.23(14) n
C5 C6 C7 . . 116.99(14) n
C2 C3 C4 . . 125.12(14) n
C6 C1 H1A . . 109.1 ?
C2 C1 H1A 3_666 . 109.1 ?
C6 C1 H1B . . 109.1 ?
C2 C1 H1B 3_666 . 109.1 ?
H1A C1 H1B . . 107.8 ?
C3 C2 H2A . . 109.1 ?
C1 C2 H2A 3_666 . 109.1 ?
C3 C2 H2B . . 109.1 ?
C1 C2 H2B 3_666 . 109.1 ?
H2A C2 H2B . . 107.8 ?
C8 C3 C2 . . 117.55(15) ?
C5 C4 C3 . . 120.08(14) ?
C5 C4 C9 . . 118.93(14) ?
C3 C4 C9 . . 120.65(14) ?
C6 C5 C4 . . 120.88(15) ?
C6 C5 H5 . . 119.6 ?
C4 C5 H5 . . 119.6 ?
C5 C6 C1 . . 122.17(14) ?
C7 C6 C1 . . 119.88(14) ?
C8 C7 C6 . . 120.62(14) ?
C8 C7 H7 . . 119.7 ?
C6 C7 H7 . . 119.7 ?
C7 C8 C3 . . 121.39(15) ?
C7 C8 H8 . . 119.3 ?
C3 C8 H8 . . 119.3 ?
O1 C9 O2 . . 122.22(15) ?
O1 C9 C4 . . 126.35(16) ?
O2 C9 C4 . . 111.42(13) ?
O2 C10 H10A . . 109.5 ?
O2 C10 H10B . . 109.5 ?
H10A C10 H10B . . 109.5 ?
O2 C10 H10C . . 109.5 ?
H10A C10 H10C . . 109.5 ?
H10B C10 H10C . . 109.5 ?
C9 O2 C10 . . 116.51(13) ?

loop_
_geom_bond_atom_site_label_1
_geom_bond_atom_site_label_2
_geom_bond_site_symmetry_2
_geom_bond_distance
_geom_bond_publ_flag
C1 C6 . 1.513(2) ?
C1 C2 3_666 1.587(2) n
C1 H1A . 0.9900 ?
C1 H1B . 0.9900 ?
C2 C3 . 1.515(2) ?
C2 H2A . 0.9900 ?
C2 H2B . 0.9900 ?
C3 C8 . 1.399(2) ?
C3 C4 . 1.409(2) ?
C4 C5 . 1.403(2) ?
C4 C9 . 1.489(2) ?
C5 C6 . 1.393(2) ?
C5 H5 . 0.9500 ?
C6 C7 . 1.395(2) ?
C7 C8 . 1.385(2) ?
C7 H7 . 0.9500 ?
C8 H8 . 0.9500 ?
C9 O1 . 1.204(2) ?
C9 O2 . 1.347(2) ?
C10 O2 . 1.444(2) ?
C10 H10A . 0.9800 ?
C10 H10B . 0.9800 ?
C10 H10C . 0.9800 ?

loop_
_geom_hbond_atom_site_label_D
_geom_hbond_atom_site_label_H
_geom_hbond_atom_site_label_A
_geom_hbond_site_symmetry_A
_geom_hbond_distance_DH
_geom_hbond_distance_HA
_geom_hbond_distance_DA
_geom_hbond_angle_DHA
C8 H8 O2 2_646 0.95 2.63 3.438(2) 143

loop_
_geom_torsion_atom_site_label_1
_geom_torsion_atom_site_label_2
_geom_torsion_atom_site_label_3
_geom_torsion_atom_site_label_4
_geom_torsion_site_symmetry_1
_geom_torsion_site_symmetry_3
_geom_torsion_site_symmetry_4
_geom_torsion
_geom_torsion_publ_flag
C1 C2 C3 C8 3_666 . . -94.36(17) ?
C1 C2 C3 C4 3_666 . . 73.2(2) ?
C8 C3 C4 C5 . . . 15.8(2) ?
C2 C3 C4 C5 . . . -151.87(15) ?
C8 C3 C4 C9 . . . -170.88(14) ?
C2 C3 C4 C9 . . . 21.4(2) ?
C3 C4 C5 C6 . . . -0.4(2) ?
C9 C4 C5 C6 . . . -173.78(14) ?
C4 C5 C6 C7 . . . -15.3(2) ?
C4 C5 C6 C1 . . . 153.44(14) ?
C2 C1 C6 C5 3_666 . . -74.91(18) ?
C2 C1 C6 C7 3_666 . . 93.50(18) ?
C5 C6 C7 C8 . . . 15.3(2) ?
C1 C6 C7 C8 . . . -153.69(15) ?
C6 C7 C8 C3 . . . 0.4(2) ?
C4 C3 C8 C7 . . . -16.0(2) ?
C2 C3 C8 C7 . . . 152.69(15) ?
C5 C4 C9 O1 . . . 149.52(18) ?
C3 C4 C9 O1 . . . -23.9(3) n
C5 C4 C9 O2 . . . -31.7(2) ?
C3 C4 C9 O2 . . . 154.94(15) ?
O1 C9 O2 C10 . . . 3.5(3) ?
C4 C9 O2 C10 . . . -175.40(14) n
C3 C2 C1 C6 . 3_666 3_666 12.69(19) ?
